data_4336514
loop_
_publ_author_name
'Karunesh Keshav'
'Dheeraj Kumar'
'Anil J. Elias'

_publ_contact_author_address
;DEPARTMENT OF CHEMISTRY
INDIAN INSTITUTE OF TECHNOLOGY DELHI
HAUZ KHAS, NEW DELHI 110016
INDIA
;
_publ_contact_author_email elias@chemistry.iitd.ac.in
_publ_contact_author_fax +91-11-26581504
_publ_contact_author_name 'Prof.Anil J. Elias'
_publ_contact_author_phone +91-11-26591504
_publ_section_title
;
 Synthesis, Spectral, and Structural Studies of Porphyrins Having
 Sterically Hindered [\h5-CpCo(\h4-C4Ph4)] Cobalt Sandwich Units at the
 Meso Positions
;
_journal_name_full 'Inorganic Chemistry'
_journal_page_first 12351
_journal_page_last 12366
_journal_paper_doi 10.1021/ic401099c
_journal_volume 52
_journal_year 2013
_chemical_formula_moiety 'C63 H45 Co Fe N4'
_chemical_formula_sum 'C63 H45 Co Fe N4'
_chemical_formula_weight 972.81
_chemical_name_systematic
; 
 ? 
;
_space_group_IT_number 2
_symmetry_cell_setting triclinic
_symmetry_space_group_name_Hall '-P 1'
_symmetry_space_group_name_H-M 'P -1'
_atom_sites_solution_hydrogens geom
_atom_sites_solution_primary direct
_atom_sites_solution_secondary difmap
_audit_creation_method SHELXL-97
_cell_angle_alpha 79.541(10)
_cell_angle_beta 89.485(11)
_cell_angle_gamma 76.647(10)
_cell_formula_units_Z 2
_cell_length_a 11.483(5)
_cell_length_b 12.921(5)
_cell_length_c 19.322(8)
_cell_measurement_temperature 293(2)
_cell_volume 2741(2)
_computing_structure_refinement 'SHELXL-97 (Sheldrick, 1997)'
_computing_structure_solution 'SHELXS-97 (Sheldrick, 1990)'
_diffrn_ambient_temperature 293(2)
_diffrn_measured_fraction_theta_full 0.986
_diffrn_measured_fraction_theta_max 0.986
_diffrn_measurement_device_type 'CCD area detector'
_diffrn_measurement_method 'phi and omega scans'
_diffrn_radiation_monochromator graphite
_diffrn_radiation_source 'fine-focus sealed tube'
_diffrn_radiation_type MoK\a
_diffrn_radiation_wavelength 0.71073
_diffrn_reflns_av_R_equivalents 0.0840
_diffrn_reflns_av_sigmaI/netI 0.2548
_diffrn_reflns_limit_h_max 13
_diffrn_reflns_limit_h_min -12
_diffrn_reflns_limit_k_max 15
_diffrn_reflns_limit_k_min -8
_diffrn_reflns_limit_l_max 21
_diffrn_reflns_limit_l_min -22
_diffrn_reflns_number 13474
_diffrn_reflns_theta_full 25.00
_diffrn_reflns_theta_max 25.00
_diffrn_reflns_theta_min 1.65
_exptl_absorpt_coefficient_mu 0.608
_exptl_absorpt_correction_T_max 0.920
_exptl_absorpt_correction_T_min 0.911
_exptl_absorpt_correction_type multi-scan
_exptl_absorpt_process_details '(SADABS; Bruker, 2000)'
_exptl_crystal_colour green
_exptl_crystal_density_diffrn 1.179
_exptl_crystal_description block
_exptl_crystal_F_000 1008.0
_exptl_crystal_size_max 0.225
_exptl_crystal_size_mid 0.179
_exptl_crystal_size_min 0.165
_platon_squeeze_details
;
;
_refine_diff_density_max 0.819
_refine_diff_density_min -0.527
_refine_diff_density_rms 0.153
_refine_ls_extinction_method none
_refine_ls_goodness_of_fit_ref 0.933
_refine_ls_hydrogen_treatment mixed
_refine_ls_matrix_type full
_refine_ls_number_parameters 598
_refine_ls_number_reflns 9506
_refine_ls_number_restraints 18
_refine_ls_restrained_S_all 0.932
_refine_ls_R_factor_all 0.2161
_refine_ls_R_factor_gt 0.1257
_refine_ls_shift/su_max 0.00
_refine_ls_shift/su_mean 0.00
_refine_ls_structure_factor_coef Fsqd
_refine_ls_weighting_details 'calc w=1/[\s^2^(Fo^2^)+(0.1694P)^2^+0.0000P] where P=(Fo^2^+2Fc^2^)/3'
_refine_ls_weighting_scheme calc
_refine_ls_wR_factor_gt 0.3082
_refine_ls_wR_factor_ref 0.3542
_reflns_number_gt 3607
_reflns_number_total 9640
_reflns_threshold_expression >2sigma(I)
_cod_data_source_file ic401099c_si_002_7.cif
_cod_data_source_block 9
_cod_original_sg_symbol_Hall -P1
_cod_database_code 4336514

loop_
_symmetry_equiv_pos_as_xyz
'x, y, z'
'-x, -y, -z'

loop_
_atom_site_label
_atom_site_type_symbol
_atom_site_fract_x
_atom_site_fract_y
_atom_site_fract_z
_atom_site_U_iso_or_equiv
_atom_site_adp_type
_atom_site_occupancy
_atom_site_symmetry_multiplicity
_atom_site_calc_flag
_atom_site_refinement_flags
Co1 Co 0.78246(13) 0.79202(11) 0.37226(8) 0.0386(5) Uani 1 1 d .
Fe1 Fe 0.11736(13) 0.71693(13) -0.13166(9) 0.0466(5) Uani 1 1 d .
N1 N 0.6771(7) 0.7756(6) 0.1156(5) 0.040(2) Uani 1 1 d .
H1 H 0.6068 0.8048 0.0970 0.048 Uiso 1 1 calc R
N2 N 0.4938(7) 0.9442(7) 0.1247(5) 0.041(2) Uani 1 1 d .
N3 N 0.3664(7) 0.9032(6) -0.0034(5) 0.037(2) Uani 1 1 d .
H3 H 0.4320 0.8703 0.0200 0.044 Uiso 1 1 calc R
N4 N 0.5450(8) 0.7279(7) -0.0079(5) 0.044(2) Uani 1 1 d .
C1 C 0.7577(9) 0.6983(8) 0.0920(6) 0.041(3) Uani 1 1 d .
C2 C 0.8692(10) 0.6749(10) 0.1401(7) 0.0558(17) Uani 1 1 d .
H2 H 0.9420 0.6274 0.1354 0.067 Uiso 1 1 calc R
C3 C 0.8437(10) 0.7337(9) 0.1890(7) 0.057(3) Uani 1 1 d .
H3A H 0.8941 0.7321 0.2268 0.069 Uiso 1 1 calc R
C4 C 0.7237(7) 0.8018(7) 0.1746(5) 0.028(2) Uani 1 1 d .
C5 C 0.6588(9) 0.8752(8) 0.2099(5) 0.031(2) Uani 1 1 d U
C6 C 0.5533(10) 0.9567(9) 0.1829(7) 0.060(4) Uani 1 1 d .
C7 C 0.5021(10) 1.0493(8) 0.2078(6) 0.044(3) Uani 1 1 d .
H7 H 0.5258 1.0712 0.2477 0.053 Uiso 1 1 calc R
C8 C 0.4089(10) 1.1024(7) 0.1616(6) 0.041(3) Uani 1 1 d .
H8 H 0.3593 1.1700 0.1627 0.049 Uiso 1 1 calc R
C9 C 0.4019(8) 1.0375(8) 0.1131(6) 0.042(3) Uani 1 1 d .
C10 C 0.3160(9) 1.0599(8) 0.0572(5) 0.035(3) Uani 1 1 d .
H10 H 0.2612 1.1261 0.0538 0.042 Uiso 1 1 calc R
C11 C 0.2977(9) 0.9985(8) 0.0041(6) 0.041(3) Uani 1 1 d .
C12 C 0.1949(10) 1.0275(10) -0.0433(6) 0.0558(17) Uani 1 1 d .
H12 H 0.1338 1.0899 -0.0471 0.067 Uiso 1 1 calc R
C13 C 0.2022(10) 0.9525(9) -0.0793(6) 0.045(3) Uani 1 1 d U
H13 H 0.1484 0.9504 -0.1145 0.055 Uiso 1 1 calc R
C14 C 0.3154(9) 0.8678(10) -0.0537(6) 0.044(3) Uani 1 1 d .
C15 C 0.3606(8) 0.7741(8) -0.0818(5) 0.028(2) Uani 1 1 d .
C16 C 0.4744(9) 0.7140(8) -0.0600(7) 0.046(2) Uani 1 1 d .
C17 C 0.5471(10) 0.6290(8) -0.0952(6) 0.043(3) Uani 1 1 d .
H17 H 0.5228 0.6022 -0.1328 0.052 Uiso 1 1 calc R
C18 C 0.6528(11) 0.5993(10) -0.0626(8) 0.064(4) Uani 1 1 d .
H18 H 0.7164 0.5466 -0.0737 0.076 Uiso 1 1 calc R
C19 C 0.6563(9) 0.6570(9) -0.0096(7) 0.046(2) Uani 1 1 d .
C20 C 0.7498(11) 0.6467(8) 0.0375(6) 0.048(3) Uani 1 1 d .
H20 H 0.8189 0.5959 0.0309 0.057 Uiso 1 1 calc R
C21 C 0.7136(12) 0.8975(10) 0.2783(8) 0.075(4) Uani 1 1 d .
C22 C 0.8341(12) 0.9044(8) 0.2895(7) 0.056(4) Uani 1 1 d .
H22 H 0.9010 0.8901 0.2581 0.067 Uiso 1 1 calc R
C23 C 0.8375(13) 0.9311(10) 0.3582(7) 0.062(4) Uani 1 1 d .
H23 H 0.9083 0.9417 0.3814 0.075 Uiso 1 1 calc R
C24 C 0.7264(13) 0.9469(10) 0.3838(6) 0.063(4) Uani 1 1 d .
H24 H 0.7022 0.9723 0.4277 0.075 Uiso 1 1 calc R
C25 C 0.6482(13) 0.9227(9) 0.3331(6) 0.060(4) Uani 1 1 d .
H25 H 0.5622 0.9272 0.3375 0.071 Uiso 1 1 calc R
C26 C 0.7437(10) 0.6471(8) 0.3997(6) 0.042(3) Uani 1 1 d .
C27 C 0.8786(10) 0.6365(8) 0.3868(6) 0.047(3) Uani 1 1 d .
C28 C 0.8805(9) 0.6896(8) 0.4506(6) 0.036(3) Uani 1 1 d .
C29 C 0.7525(9) 0.7019(8) 0.4597(5) 0.034(2) Uani 1 1 d .
C30 C 0.6736(9) 0.7247(9) 0.5160(6) 0.042(3) Uani 1 1 d .
C31 C 0.7025(13) 0.6931(11) 0.5837(8) 0.070(4) Uani 1 1 d .
H31 H 0.7786 0.6502 0.5969 0.084 Uiso 1 1 calc R
C32 C 0.6249(15) 0.7207(12) 0.6359(7) 0.084(5) Uani 1 1 d .
H32 H 0.6497 0.7018 0.6831 0.101 Uiso 1 1 calc R
C33 C 0.5088(13) 0.7776(11) 0.6156(8) 0.064(4) Uani 1 1 d .
H33 H 0.4522 0.7913 0.6495 0.076 Uiso 1 1 calc R
C34 C 0.4814(12) 0.8090(13) 0.5547(8) 0.081(5) Uani 1 1 d .
H34 H 0.4065 0.8553 0.5433 0.098 Uiso 1 1 calc R
C35 C 0.5526(11) 0.7816(10) 0.5004(7) 0.064(4) Uani 1 1 d U
H35 H 0.5222 0.8001 0.4543 0.077 Uiso 1 1 calc R
C36 C 0.6495(10) 0.6080(8) 0.3675(7) 0.045(3) Uani 1 1 d .
C37 C 0.5562(13) 0.5818(10) 0.4088(8) 0.069(4) Uani 1 1 d .
H37 H 0.5502 0.5969 0.4542 0.083 Uiso 1 1 calc R
C38 C 0.4767(12) 0.5367(13) 0.3856(9) 0.086(5) Uani 1 1 d .
H38 H 0.4192 0.5147 0.4152 0.103 Uiso 1 1 calc R
C39 C 0.4802(13) 0.5215(11) 0.3128(10) 0.079(5) Uani 1 1 d .
H39 H 0.4229 0.4935 0.2936 0.095 Uiso 1 1 calc R
C40 C 0.5706(14) 0.5501(11) 0.2742(7) 0.072(4) Uani 1 1 d .
H40 H 0.5757 0.5387 0.2280 0.086 Uiso 1 1 calc R
C41 C 0.6560(10) 0.5954(10) 0.2995(7) 0.053(3) Uani 1 1 d .
H41 H 0.7154 0.6162 0.2709 0.064 Uiso 1 1 calc R
C42 C 0.9651(8) 0.5835(8) 0.3449(5) 0.027(2) Uani 1 1 d .
C43 C 0.9478(9) 0.4887(9) 0.3222(6) 0.048(3) Uani 1 1 d .
H43 H 0.8793 0.4639 0.3347 0.057 Uiso 1 1 calc R
C44 C 1.0324(12) 0.4326(11) 0.2814(6) 0.059(4) Uani 1 1 d .
H44 H 1.0253 0.3683 0.2685 0.071 Uiso 1 1 calc R
C45 C 1.1287(12) 0.4801(13) 0.2613(7) 0.068(4) Uani 1 1 d .
H45 H 1.1843 0.4473 0.2319 0.082 Uiso 1 1 calc R
C46 C 1.1466(10) 0.5711(12) 0.2818(7) 0.061(4) Uani 1 1 d .
H46 H 1.2156 0.5955 0.2700 0.073 Uiso 1 1 calc R
C47 C 1.0589(9) 0.6267(10) 0.3208(5) 0.048(3) Uani 1 1 d .
H47 H 1.0644 0.6935 0.3304 0.058 Uiso 1 1 calc R
C48 C 0.9809(10) 0.7015(9) 0.4880(6) 0.043(3) Uani 1 1 d .
C49 C 1.0891(10) 0.6412(12) 0.4926(6) 0.064(4) Uani 1 1 d .
H49 H 1.1042 0.5827 0.4693 0.077 Uiso 1 1 calc R
C50 C 1.1839(11) 0.6581(13) 0.5300(7) 0.068(4) Uani 1 1 d .
H50 H 1.2605 0.6143 0.5298 0.082 Uiso 1 1 calc R
C51 C 1.1616(16) 0.7406(17) 0.5670(7) 0.093(6) Uani 1 1 d .
H51 H 1.2241 0.7539 0.5917 0.112 Uiso 1 1 calc R
C52 C 1.0523(14) 0.8020(12) 0.5683(9) 0.079(5) Uani 1 1 d .
H52 H 1.0367 0.8524 0.5980 0.095 Uiso 1 1 calc R
C53 C 0.9608(12) 0.7916(12) 0.5254(6) 0.065(4) Uani 1 1 d .
H53 H 0.8875 0.8417 0.5207 0.078 Uiso 1 1 calc R
C54 C 0.2965(10) 0.7358(8) -0.1308(6) 0.048(3) Uani 1 1 d .
C55 C 0.2236(11) 0.7968(12) -0.1987(7) 0.067(4) Uani 1 1 d .
H55 H 0.2065 0.8754 -0.2146 0.081 Uiso 1 1 calc R
C56 C 0.1815(10) 0.7296(11) -0.2305(7) 0.0558(17) Uani 1 1 d .
H56 H 0.1325 0.7502 -0.2743 0.067 Uiso 1 1 calc R
C57 C 0.2192(10) 0.6197(12) -0.1893(6) 0.059(4) Uani 1 1 d .
H57 H 0.2044 0.5532 -0.2013 0.071 Uiso 1 1 calc R
C58 C 0.2826(10) 0.6284(10) -0.1326(7) 0.059(4) Uani 1 1 d .
H58 H 0.3157 0.5663 -0.0954 0.071 Uiso 1 1 calc R
C59 C 0.0400(12) 0.6580(12) -0.0415(8) 0.079(5) Uani 1 1 d .
H59 H 0.0783 0.6016 -0.0022 0.095 Uiso 1 1 calc R
C60 C 0.0273(12) 0.7688(13) -0.0487(8) 0.070(4) Uani 1 1 d .
H60 H 0.0637 0.8010 -0.0148 0.084 Uiso 1 1 calc R
C61 C -0.0340(11) 0.8279(9) -0.1058(7) 0.056(3) Uani 1 1 d .
H61 H -0.0533 0.9068 -0.1198 0.067 Uiso 1 1 calc R
C62 C -0.0662(10) 0.7454(11) -0.1459(7) 0.0558(17) Uani 1 1 d .
H62 H -0.1120 0.7606 -0.1906 0.067 Uiso 1 1 calc R
C63 C -0.0214(11) 0.6447(13) -0.1034(7) 0.068(5) Uani 1 1 d .
H63 H -0.0287 0.5752 -0.1143 0.082 Uiso 1 1 calc R

loop_
_atom_site_aniso_label
_atom_site_aniso_U_11
_atom_site_aniso_U_22
_atom_site_aniso_U_33
_atom_site_aniso_U_23
_atom_site_aniso_U_13
_atom_site_aniso_U_12
Co1 0.0394(9) 0.0307(8) 0.0433(9) -0.0036(7) -0.0008(7) -0.0055(7)
Fe1 0.0305(9) 0.0527(11) 0.0541(11) -0.0146(9) 0.0081(8) -0.0009(8)
N1 0.022(5) 0.035(5) 0.053(6) 0.002(4) -0.003(4) 0.004(4)
N2 0.013(4) 0.049(6) 0.046(6) 0.016(5) -0.008(4) 0.002(4)
N3 0.034(5) 0.025(5) 0.048(6) -0.007(4) 0.003(4) 0.001(4)
N4 0.034(5) 0.034(5) 0.059(6) 0.019(4) -0.001(5) -0.021(4)
C1 0.033(6) 0.025(6) 0.061(8) 0.000(6) -0.008(6) -0.006(5)
C2 0.032(3) 0.066(4) 0.067(4) -0.014(4) -0.019(3) -0.001(3)
C3 0.054(8) 0.049(7) 0.053(8) 0.013(6) -0.004(6) 0.002(6)
C4 0.011(5) 0.032(5) 0.032(6) 0.005(5) -0.005(4) 0.005(4)
C5 0.031(2) 0.032(2) 0.031(2) -0.0059(11) 0.0004(10) -0.0071(11)
C6 0.034(7) 0.045(7) 0.084(10) 0.009(7) 0.031(7) 0.006(6)
C7 0.064(8) 0.033(6) 0.035(6) -0.025(5) -0.008(6) 0.008(6)
C8 0.052(7) 0.010(5) 0.056(7) -0.011(5) 0.002(6) 0.002(5)
C9 0.019(6) 0.033(6) 0.069(8) 0.010(6) 0.003(5) -0.010(5)
C10 0.033(6) 0.027(6) 0.043(7) -0.002(5) 0.000(5) -0.009(5)
C11 0.044(7) 0.034(6) 0.042(7) 0.011(5) 0.013(5) -0.018(5)
C12 0.032(3) 0.066(4) 0.067(4) -0.014(4) -0.019(3) -0.001(3)
C13 0.045(3) 0.046(3) 0.045(3) -0.0084(11) 0.0006(10) -0.0101(12)
C14 0.022(6) 0.072(8) 0.035(7) 0.004(6) 0.015(5) -0.018(6)
C15 0.028(6) 0.029(5) 0.027(6) -0.009(5) 0.003(4) -0.003(5)
C16 0.023(4) 0.030(4) 0.076(6) 0.002(4) 0.001(4) 0.003(4)
C17 0.048(7) 0.041(6) 0.036(6) -0.017(5) -0.023(5) 0.006(6)
C18 0.045(8) 0.042(7) 0.101(11) -0.021(8) 0.010(8) 0.001(6)
C19 0.023(4) 0.030(4) 0.076(6) 0.002(4) 0.001(4) 0.003(4)
C20 0.056(8) 0.011(5) 0.075(9) -0.008(6) 0.020(7) -0.007(5)
C21 0.060(9) 0.047(8) 0.089(11) 0.008(7) 0.018(8) 0.028(7)
C22 0.060(9) 0.028(6) 0.086(10) 0.000(6) -0.023(7) -0.029(6)
C23 0.080(10) 0.044(7) 0.060(9) 0.009(7) -0.024(8) -0.022(7)
C24 0.080(10) 0.067(9) 0.030(7) -0.009(6) 0.005(7) 0.008(8)
C25 0.101(11) 0.056(8) 0.020(6) -0.019(6) -0.008(7) -0.005(8)
C26 0.041(7) 0.033(6) 0.054(7) -0.013(5) 0.008(6) -0.007(5)
C27 0.054(8) 0.019(5) 0.053(8) 0.022(5) -0.021(6) -0.003(5)
C28 0.025(6) 0.030(6) 0.046(7) 0.005(5) -0.016(5) -0.001(5)
C29 0.036(6) 0.034(6) 0.034(6) -0.013(5) -0.007(5) -0.008(5)
C30 0.032(6) 0.052(7) 0.035(7) -0.004(6) 0.004(5) 0.002(5)
C31 0.074(10) 0.066(9) 0.073(10) -0.024(8) 0.022(8) -0.017(8)
C32 0.108(13) 0.084(11) 0.048(9) 0.017(8) 0.045(9) -0.019(10)
C33 0.071(10) 0.071(10) 0.053(9) -0.019(8) 0.026(8) -0.020(8)
C34 0.053(9) 0.101(12) 0.068(11) -0.014(9) 0.022(8) 0.025(8)
C35 0.063(4) 0.064(4) 0.064(4) -0.0119(12) 0.0019(10) -0.0147(13)
C36 0.047(7) 0.015(5) 0.070(9) -0.004(5) 0.017(6) -0.004(5)
C37 0.084(10) 0.046(8) 0.091(11) -0.017(7) 0.043(9) -0.041(8)
C38 0.040(8) 0.096(12) 0.116(15) 0.009(11) 0.035(9) -0.026(8)
C39 0.044(9) 0.066(10) 0.125(15) -0.018(10) -0.023(10) -0.004(7)
C40 0.083(11) 0.077(10) 0.050(9) -0.015(7) 0.001(8) -0.005(9)
C41 0.021(6) 0.064(8) 0.073(10) 0.001(7) -0.013(6) -0.014(6)
C42 0.019(5) 0.029(5) 0.035(6) -0.015(5) 0.018(4) 0.000(4)
C43 0.034(6) 0.055(8) 0.046(7) 0.010(6) 0.014(5) -0.011(6)
C44 0.068(9) 0.055(8) 0.043(8) -0.001(6) -0.002(7) 0.003(7)
C45 0.056(9) 0.096(12) 0.050(9) -0.022(8) 0.008(7) -0.005(9)
C46 0.032(7) 0.081(10) 0.058(8) 0.020(8) 0.028(6) -0.015(7)
C47 0.042(7) 0.066(8) 0.032(6) 0.008(6) 0.001(5) -0.018(6)
C48 0.028(6) 0.047(7) 0.058(8) -0.014(6) -0.006(6) -0.013(6)
C49 0.036(7) 0.107(11) 0.041(7) 0.023(7) -0.014(6) -0.028(8)
C50 0.039(8) 0.120(13) 0.043(8) -0.003(8) -0.007(6) -0.023(8)
C51 0.083(13) 0.176(19) 0.046(9) 0.004(10) -0.023(9) -0.100(14)
C52 0.052(9) 0.088(11) 0.113(13) -0.035(10) 0.005(9) -0.037(9)
C53 0.062(9) 0.092(11) 0.050(8) -0.005(8) -0.005(7) -0.042(8)
C54 0.058(8) 0.029(6) 0.049(8) -0.001(5) 0.016(6) 0.002(6)
C55 0.047(8) 0.071(9) 0.073(10) -0.008(8) 0.002(7) 0.003(7)
C56 0.032(3) 0.066(4) 0.067(4) -0.014(4) -0.019(3) -0.001(3)
C57 0.045(7) 0.099(11) 0.045(8) -0.045(8) -0.007(6) -0.017(7)
C58 0.040(7) 0.049(8) 0.079(10) -0.016(7) 0.033(7) 0.007(6)
C59 0.058(9) 0.063(10) 0.101(13) 0.013(9) 0.053(9) -0.010(8)
C60 0.061(9) 0.087(11) 0.075(11) -0.049(9) 0.029(8) -0.018(9)
C61 0.059(8) 0.032(6) 0.068(9) -0.028(6) 0.004(7) 0.021(6)
C62 0.032(3) 0.066(4) 0.067(4) -0.014(4) -0.019(3) -0.001(3)
C63 0.061(9) 0.125(13) 0.057(9) -0.057(9) 0.023(7) -0.070(9)

loop_
_atom_type_symbol
_atom_type_description
_atom_type_scat_dispersion_real
_atom_type_scat_dispersion_imag
_atom_type_scat_source
C C 0.0033 0.0016 'International Tables Vol C Tables 4.2.6.8 and 6.1.1.4'
H H 0.0000 0.0000 'International Tables Vol C Tables 4.2.6.8 and 6.1.1.4'
N N 0.0061 0.0033 'International Tables Vol C Tables 4.2.6.8 and 6.1.1.4'
Fe Fe 0.3463 0.8444 'International Tables Vol C Tables 4.2.6.8 and 6.1.1.4'
Co Co 0.3494 0.9721 'International Tables Vol C Tables 4.2.6.8 and 6.1.1.4'
Cl Cl 0.1484 0.1585 'International Tables Vol C Tables 4.2.6.8 and 6.1.1.4'

loop_
_geom_angle_atom_site_label_1
_geom_angle_atom_site_label_2
_geom_angle_atom_site_label_3
_geom_angle
C29 Co1 C28 43.4(4)
C29 Co1 C26 44.0(4)
C28 Co1 C26 63.2(4)
C29 Co1 C24 107.3(5)
C28 Co1 C24 117.4(5)
C26 Co1 C24 141.8(5)
C29 Co1 C23 129.0(5)
C28 Co1 C23 108.1(5)
C26 Co1 C23 171.2(5)
C24 Co1 C23 39.2(5)
C29 Co1 C27 65.5(4)
C28 Co1 C27 44.5(4)
C26 Co1 C27 45.1(4)
C24 Co1 C27 160.5(5)
C23 Co1 C27 130.2(5)
C29 Co1 C25 116.6(5)
C28 Co1 C25 152.6(5)
C26 Co1 C25 118.9(5)
C24 Co1 C25 42.1(5)
C23 Co1 C25 67.9(5)
C27 Co1 C25 157.2(5)
C29 Co1 C21 148.4(5)
C28 Co1 C21 167.7(5)
C26 Co1 C21 121.7(6)
C24 Co1 C21 66.7(5)
C23 Co1 C21 67.1(6)
C27 Co1 C21 129.3(5)
C25 Co1 C21 37.7(4)
C29 Co1 C22 168.7(4)
C28 Co1 C22 129.8(4)
C26 Co1 C22 146.1(5)
C24 Co1 C22 66.4(5)
C23 Co1 C22 40.3(5)
C27 Co1 C22 117.2(5)
C25 Co1 C22 65.7(5)
C21 Co1 C22 39.4(5)
C58 Fe1 C57 39.9(5)
C58 Fe1 C60 128.4(6)
C57 Fe1 C60 160.6(6)
C58 Fe1 C56 68.3(5)
C57 Fe1 C56 42.6(5)
C60 Fe1 C56 156.7(6)
C58 Fe1 C63 120.5(6)
C57 Fe1 C63 104.2(5)
C60 Fe1 C63 66.8(5)
C56 Fe1 C63 122.2(5)
C58 Fe1 C59 108.3(5)
C57 Fe1 C59 122.2(6)
C60 Fe1 C59 39.7(5)
C56 Fe1 C59 160.3(6)
C63 Fe1 C59 41.5(5)
C58 Fe1 C62 153.1(5)
C57 Fe1 C62 117.4(5)
C60 Fe1 C62 67.4(6)
C56 Fe1 C62 105.0(5)
C63 Fe1 C62 39.6(5)
C59 Fe1 C62 68.8(6)
C58 Fe1 C55 68.1(5)
C57 Fe1 C55 67.9(6)
C60 Fe1 C55 126.9(6)
C56 Fe1 C55 37.6(5)
C63 Fe1 C55 157.1(5)
C59 Fe1 C55 160.9(6)
C62 Fe1 C55 123.3(5)
C58 Fe1 C61 162.2(5)
C57 Fe1 C61 157.5(5)
C60 Fe1 C61 37.3(5)
C56 Fe1 C61 122.1(5)
C63 Fe1 C61 68.3(6)
C59 Fe1 C61 66.9(5)
C62 Fe1 C61 43.2(5)
C55 Fe1 C61 110.4(5)
C58 Fe1 C54 40.8(4)
C57 Fe1 C54 69.7(5)
C60 Fe1 C54 111.4(5)
C56 Fe1 C54 69.4(4)
C63 Fe1 C54 156.6(6)
C59 Fe1 C54 121.7(6)
C62 Fe1 C54 163.4(5)
C55 Fe1 C54 43.1(4)
C61 Fe1 C54 125.6(5)
C1 N1 C4 110.2(8)
C1 N1 H1 124.9
C4 N1 H1 124.9
C6 N2 C9 102.0(10)
C11 N3 C14 107.9(9)
C11 N3 H3 126.1
C14 N3 H3 126.1
C16 N4 C19 107.3(10)
N1 C1 C20 130.4(10)
N1 C1 C2 105.9(10)
C20 C1 C2 123.7(11)
C3 C2 C1 107.6(11)
C3 C2 H2 126.2
C1 C2 H2 126.2
C2 C3 C4 108.7(11)
C2 C3 H3A 125.6
C4 C3 H3A 125.6
C5 C4 N1 122.0(8)
C5 C4 C3 130.5(10)
N1 C4 C3 107.4(9)
C4 C5 C6 125.8(10)
C4 C5 C21 119.8(9)
C6 C5 C21 112.6(10)
N2 C6 C7 113.7(10)
N2 C6 C5 118.3(11)
C7 C6 C5 128.0(13)
C8 C7 C6 105.3(10)
C8 C7 H7 127.3
C6 C7 H7 127.3
C7 C8 C9 107.6(9)
C7 C8 H8 126.2
C9 C8 H8 126.2
C8 C9 N2 111.2(10)
C8 C9 C10 126.5(10)
N2 C9 C10 122.3(11)
C9 C10 C11 131.8(10)
C9 C10 H10 114.1
C11 C10 H10 114.1
N3 C11 C12 110.5(10)
N3 C11 C10 125.3(10)
C12 C11 C10 123.9(10)
C13 C12 C11 107.9(11)
C13 C12 H12 126.0
C11 C12 H12 126.0
C12 C13 C14 106.7(11)
C12 C13 H13 126.7
C14 C13 H13 126.6
N3 C14 C15 127.5(10)
N3 C14 C13 107.0(10)
C15 C14 C13 125.4(11)
C16 C15 C14 118.0(10)
C16 C15 C54 117.5(10)
C14 C15 C54 124.5(9)
N4 C16 C15 127.3(11)
N4 C16 C17 107.2(9)
C15 C16 C17 125.2(11)
C18 C17 C16 106.1(10)
C18 C17 H17 126.9
C16 C17 H17 126.9
C17 C18 C19 110.7(11)
C17 C18 H18 124.7
C19 C18 H18 124.7
C18 C19 C20 127.9(11)
C18 C19 N4 108.7(11)
C20 C19 N4 123.3(12)
C1 C20 C19 130.8(11)
C1 C20 H20 114.6
C19 C20 H20 114.6
C25 C21 C22 110.0(15)
C25 C21 C5 123.2(12)
C22 C21 C5 126.6(12)
C25 C21 Co1 68.7(8)
C22 C21 Co1 71.6(8)
C5 C21 Co1 130.7(9)
C21 C22 C23 105.1(13)
C21 C22 Co1 68.9(7)
C23 C22 Co1 65.2(7)
C21 C22 H22 127.4
C23 C22 H22 127.4
Co1 C22 H22 127.4
C24 C23 C22 109.4(12)
C24 C23 Co1 70.3(8)
C22 C23 Co1 74.4(7)
C24 C23 H23 125.2
C22 C23 H23 125.2
Co1 C23 H23 125.2
C23 C24 C25 107.5(12)
C23 C24 Co1 70.5(8)
C25 C24 Co1 70.0(7)
C23 C24 H24 126.2
C25 C24 H24 126.2
Co1 C24 H24 126.2
C21 C25 C24 107.9(14)
C21 C25 Co1 73.6(8)
C24 C25 Co1 67.8(7)
C21 C25 H25 126.0
C24 C25 H25 126.0
Co1 C25 H25 126.0
C36 C26 C29 136.0(10)
C36 C26 C27 133.2(10)
C29 C26 C27 90.6(9)
C36 C26 Co1 126.8(8)
C29 C26 Co1 66.0(6)
C27 C26 Co1 68.3(5)
C42 C27 C28 135.9(10)
C42 C27 C26 137.1(10)
C28 C27 C26 85.9(9)
C42 C27 Co1 130.8(7)
C28 C27 Co1 66.2(5)
C26 C27 Co1 66.6(6)
C48 C28 C29 138.2(11)
C48 C28 C27 128.5(10)
C29 C28 C27 92.6(8)
C48 C28 Co1 128.9(8)
C29 C28 Co1 67.0(5)
C27 C28 Co1 69.3(5)
C30 C29 C28 134.3(9)
C30 C29 C26 132.3(10)
C28 C29 C26 90.8(8)
C30 C29 Co1 131.9(8)
C28 C29 Co1 69.6(6)
C26 C29 Co1 70.0(6)
C31 C30 C35 114.8(11)
C31 C30 C29 125.2(11)
C35 C30 C29 119.9(10)
C30 C31 C32 123.0(14)
C30 C31 H31 118.5
C32 C31 H31 118.5
C31 C32 C33 117.9(14)
C31 C32 H32 121.1
C33 C32 H32 121.1
C34 C33 C32 120.1(14)
C34 C33 H33 120.0
C32 C33 H33 120.0
C33 C34 C35 124.6(15)
C33 C34 H34 117.7
C35 C34 H34 117.7
C34 C35 C30 118.8(13)
C34 C35 H35 120.6
C30 C35 H35 120.6
C41 C36 C37 120.8(12)
C41 C36 C26 120.0(10)
C37 C36 C26 119.1(12)
C38 C37 C36 122.1(14)
C38 C37 H37 119.0
C36 C37 H37 119.0
C37 C38 C39 118.8(13)
C37 C38 H38 120.6
C39 C38 H38 120.6
C40 C39 C38 117.0(13)
C40 C39 H39 121.5
C38 C39 H39 121.5
C39 C40 C41 123.8(14)
C39 C40 H40 118.1
C41 C40 H40 118.1
C36 C41 C40 117.2(12)
C36 C41 H41 121.4
C40 C41 H41 121.4
C47 C42 C27 120.8(10)
C47 C42 C43 119.8(9)
C27 C42 C43 119.1(9)
C44 C43 C42 121.0(10)
C44 C43 H43 119.5
C42 C43 H43 119.5
C43 C44 C45 115.3(12)
C43 C44 H44 122.3
C45 C44 H44 122.4
C46 C45 C44 124.6(13)
C46 C45 H45 117.7
C44 C45 H45 117.7
C45 C46 C47 118.5(11)
C45 C46 H46 120.7
C47 C46 H46 120.7
C42 C47 C46 120.2(12)
C42 C47 H47 119.9
C46 C47 H47 119.9
C49 C48 C28 127.5(12)
C49 C48 C53 116.1(12)
C28 C48 C53 116.4(10)
C48 C49 C50 124.4(15)
C48 C49 H49 117.8
C50 C49 H49 117.8
C51 C50 C49 118.3(14)
C51 C50 H50 120.9
C49 C50 H50 120.8
C52 C51 C50 120.9(14)
C52 C51 H51 119.6
C50 C51 H51 119.5
C51 C52 C53 120.3(16)
C51 C52 H52 119.8
C53 C52 H52 119.9
C52 C53 C48 119.3(13)
C52 C53 H53 120.4
C48 C53 H53 120.4
C15 C54 C58 130.6(11)
C15 C54 C55 130.4(10)
C58 C54 C55 99.0(11)
C15 C54 Fe1 130.9(8)
C58 C54 Fe1 64.0(6)
C55 C54 Fe1 66.6(7)
C56 C55 C54 111.0(12)
C56 C55 Fe1 69.5(8)
C54 C55 Fe1 70.3(7)
C56 C55 H55 124.4
C54 C55 H55 124.4
Fe1 C55 H55 124.4
C55 C56 C57 109.1(11)
C55 C56 Fe1 72.8(9)
C57 C56 Fe1 67.4(7)
C55 C56 H56 125.5
C57 C56 H56 125.5
Fe1 C56 H56 125.5
C58 C57 C56 105.8(12)
C58 C57 Fe1 69.2(7)
C56 C57 Fe1 69.9(8)
C58 C57 H57 127.1
C56 C57 H57 127.1
Fe1 C57 H57 127.1
C57 C58 C54 115.0(12)
C57 C58 Fe1 70.9(7)
C54 C58 Fe1 75.2(7)
C57 C58 H58 122.5
C54 C58 H58 122.5
Fe1 C58 H58 122.5
C60 C59 C63 104.7(13)
C60 C59 Fe1 69.4(7)
C63 C59 Fe1 69.2(7)
C60 C59 H59 127.6
C63 C59 H59 127.6
Fe1 C59 H59 127.6
C61 C60 C59 115.3(14)
C61 C60 Fe1 74.2(8)
C59 C60 Fe1 70.9(8)
C61 C60 H60 122.3
C59 C60 H60 122.3
Fe1 C60 H60 122.3
C60 C61 C62 105.0(11)
C60 C61 Fe1 68.4(7)
C62 C61 Fe1 67.1(6)
C60 C61 H61 127.5
C62 C61 H61 127.5
Fe1 C61 H61 127.5
C63 C62 C61 105.2(11)
C63 C62 Fe1 69.5(7)
C61 C62 Fe1 69.6(6)
C63 C62 H62 127.4
C61 C62 H62 127.3
Fe1 C62 H62 127.4
C62 C63 C59 109.8(12)
C62 C63 Fe1 70.9(7)
C59 C63 Fe1 69.4(6)
C62 C63 H63 125.1
C59 C63 H63 125.1
Fe1 C63 H63 125.1

loop_
_geom_bond_atom_site_label_1
_geom_bond_atom_site_label_2
_geom_bond_distance
Co1 C29 1.947(10)
Co1 C28 1.982(9)
Co1 C26 2.002(11)
Co1 C24 2.008(13)
Co1 C23 2.011(12)
Co1 C27 2.027(10)
Co1 C25 2.038(13)
Co1 C21 2.099(13)
Co1 C22 2.134(12)
Fe1 C58 1.978(11)
Fe1 C57 1.999(12)
Fe1 C60 2.032(12)
Fe1 C56 2.033(13)
Fe1 C63 2.048(11)
Fe1 C59 2.050(12)
Fe1 C62 2.067(11)
Fe1 C55 2.074(13)
Fe1 C61 2.102(11)
Fe1 C54 2.127(12)
N1 C1 1.338(13)
N1 C4 1.391(12)
N1 H1 0.8600
N2 C6 1.374(16)
N2 C9 1.392(12)
N3 C11 1.331(13)
N3 C14 1.340(13)
N3 H3 0.8600
N4 C16 1.360(14)
N4 C19 1.393(13)
C1 C20 1.358(15)
C1 C2 1.528(14)
C2 C3 1.308(16)
C2 H2 0.9300
C3 C4 1.452(13)
C3 H3A 0.9300
C4 C5 1.349(13)
C5 C6 1.440(14)
C5 C21 1.570(18)
C6 C7 1.374(15)
C7 C8 1.366(14)
C7 H7 0.9300
C8 C9 1.381(15)
C8 H8 0.9300
C9 C10 1.413(14)
C10 C11 1.451(15)
C10 H10 0.9300
C11 C12 1.436(15)
C12 C13 1.280(15)
C12 H12 0.9300
C13 C14 1.513(15)
C13 H13 0.9300
C14 C15 1.404(15)
C15 C16 1.383(13)
C15 C54 1.427(15)
C16 C17 1.484(15)
C17 C18 1.314(15)
C17 H17 0.9300
C18 C19 1.378(17)
C18 H18 0.9300
C19 C20 1.382(16)
C20 H20 0.9300
C21 C25 1.338(17)
C21 C22 1.428(17)
C22 C23 1.434(17)
C22 H22 0.9800
C23 C24 1.349(17)
C23 H23 0.9800
C24 C25 1.455(17)
C24 H24 0.9800
C25 H25 0.9800
C26 C36 1.480(15)
C26 C29 1.479(14)
C26 C27 1.545(15)
C27 C42 1.409(14)
C27 C28 1.519(16)
C28 C48 1.418(14)
C28 C29 1.454(14)
C29 C30 1.437(14)
C30 C31 1.319(16)
C30 C35 1.420(16)
C31 C32 1.380(17)
C31 H31 0.9300
C32 C33 1.387(19)
C32 H32 0.9300
C33 C34 1.192(17)
C33 H33 0.9300
C34 C35 1.371(17)
C34 H34 0.9300
C35 H35 0.9300
C36 C41 1.353(16)
C36 C37 1.398(15)
C37 C38 1.312(19)
C37 H37 0.9300
C38 C39 1.45(2)
C38 H38 0.9300
C39 C40 1.354(19)
C39 H39 0.9300
C40 C41 1.386(17)
C40 H40 0.9300
C41 H41 0.9300
C42 C47 1.366(13)
C42 C43 1.428(15)
C43 C44 1.400(16)
C43 H43 0.9300
C44 C45 1.404(17)
C44 H44 0.9300
C45 C46 1.366(18)
C45 H45 0.9300
C46 C47 1.395(16)
C46 H46 0.9300
C47 H47 0.9300
C48 C49 1.299(15)
C48 C53 1.453(17)
C49 C50 1.392(17)
C49 H49 0.9300
C50 C51 1.36(2)
C50 H50 0.9300
C51 C52 1.32(2)
C51 H51 0.9300
C52 C53 1.388(17)
C52 H52 0.9300
C53 H53 0.9300
C54 C58 1.439(16)
C54 C55 1.544(16)
C55 C56 1.326(17)
C55 H55 0.9800
C56 C57 1.467(17)
C56 H56 0.9800
C57 C58 1.357(16)
C57 H57 0.9800
C58 H58 0.9800
C59 C60 1.386(18)
C59 C63 1.451(19)
C59 H59 0.9800
C60 C61 1.324(17)
C60 H60 0.9800
C61 C62 1.537(16)
C61 H61 0.9800
C62 C63 1.393(18)
C62 H62 0.9800
C63 H63 0.9800

loop_
_geom_torsion_atom_site_label_1
_geom_torsion_atom_site_label_2
_geom_torsion_atom_site_label_3
_geom_torsion_atom_site_label_4
_geom_torsion
C4 N1 C1 C20 178.1(10)
C4 N1 C1 C2 -1.7(11)
N1 C1 C2 C3 3.5(13)
C20 C1 C2 C3 -176.2(10)
C1 C2 C3 C4 -3.8(13)
C1 N1 C4 C5 -177.8(9)
C1 N1 C4 C3 -0.6(11)
C2 C3 C4 C5 179.9(11)
C2 C3 C4 N1 2.9(12)
N1 C4 C5 C6 -19.4(15)
C3 C4 C5 C6 164.0(11)
N1 C4 C5 C21 176.9(9)
C3 C4 C5 C21 0.4(16)
C9 N2 C6 C7 1.4(12)
C9 N2 C6 C5 -178.2(9)
C4 C5 C6 N2 18.0(16)
C21 C5 C6 N2 -177.3(9)
C4 C5 C6 C7 -161.5(11)
C21 C5 C6 C7 3.1(16)
N2 C6 C7 C8 -3.3(13)
C5 C6 C7 C8 176.2(10)
C6 C7 C8 C9 3.8(12)
C7 C8 C9 N2 -3.2(12)
C7 C8 C9 C10 178.0(10)
C6 N2 C9 C8 1.1(11)
C6 N2 C9 C10 180.0(9)
C8 C9 C10 C11 -178.7(10)
N2 C9 C10 C11 2.5(16)
C14 N3 C11 C12 0.6(11)
C14 N3 C11 C10 174.6(9)
C9 C10 C11 N3 -2.2(17)
C9 C10 C11 C12 171.1(10)
N3 C11 C12 C13 -1.0(13)
C10 C11 C12 C13 -175.1(9)
C11 C12 C13 C14 0.9(13)
C11 N3 C14 C15 175.8(9)
C11 N3 C14 C13 0.0(10)
C12 C13 C14 N3 -0.6(12)
C12 C13 C14 C15 -176.5(10)
N3 C14 C15 C16 -5.2(15)
C13 C14 C15 C16 169.9(9)
N3 C14 C15 C54 173.9(9)
C13 C14 C15 C54 -11.0(15)
C19 N4 C16 C15 -173.6(10)
C19 N4 C16 C17 0.4(11)
C14 C15 C16 N4 7.8(16)
C54 C15 C16 N4 -171.4(10)
C14 C15 C16 C17 -165.1(10)
C54 C15 C16 C17 15.7(15)
N4 C16 C17 C18 -0.1(12)
C15 C16 C17 C18 174.0(11)
C16 C17 C18 C19 -0.3(14)
C17 C18 C19 C20 177.8(11)
C17 C18 C19 N4 0.5(14)
C16 N4 C19 C18 -0.5(12)
C16 N4 C19 C20 -178.0(10)
N1 C1 C20 C19 -1(2)
C2 C1 C20 C19 178.9(11)
C18 C19 C20 C1 -177.7(12)
N4 C19 C20 C1 -0.7(18)
C4 C5 C21 C25 -146.3(12)
C6 C5 C21 C25 48.0(16)
C4 C5 C21 C22 40.0(16)
C6 C5 C21 C22 -125.7(12)
C4 C5 C21 Co1 -56.9(14)
C6 C5 C21 Co1 137.4(9)
C29 Co1 C21 C25 45.0(15)
C28 Co1 C21 C25 -152(2)
C26 Co1 C21 C25 97.3(10)
C24 Co1 C21 C25 -40.3(9)
C23 Co1 C21 C25 -83.1(10)
C27 Co1 C21 C25 152.8(8)
C22 Co1 C21 C25 -121.0(13)
C29 Co1 C21 C22 166.0(8)
C28 Co1 C21 C22 -31(3)
C26 Co1 C21 C22 -141.6(8)
C24 Co1 C21 C22 80.7(9)
C23 Co1 C21 C22 37.9(8)
C27 Co1 C21 C22 -86.2(10)
C25 Co1 C21 C22 121.0(13)
C29 Co1 C21 C5 -71.1(14)
C28 Co1 C21 C5 92(3)
C26 Co1 C21 C5 -18.7(13)
C24 Co1 C21 C5 -156.4(13)
C23 Co1 C21 C5 160.8(13)
C27 Co1 C21 C5 36.7(13)
C25 Co1 C21 C5 -116.1(15)
C22 Co1 C21 C5 122.9(14)
C25 C21 C22 C23 2.8(14)
C5 C21 C22 C23 177.2(10)
Co1 C21 C22 C23 -55.3(8)
C25 C21 C22 Co1 58.2(9)
C5 C21 C22 Co1 -127.5(12)
C29 Co1 C22 C21 -139(2)
C28 Co1 C22 C21 171.8(8)
C26 Co1 C22 C21 71.0(12)
C24 Co1 C22 C21 -81.4(9)
C23 Co1 C22 C21 -119.0(12)
C27 Co1 C22 C21 119.8(8)
C25 Co1 C22 C21 -35.1(8)
C29 Co1 C22 C23 -20(3)
C28 Co1 C22 C23 -69.2(10)
C26 Co1 C22 C23 -169.9(8)
C24 Co1 C22 C23 37.6(8)
C27 Co1 C22 C23 -121.2(8)
C25 Co1 C22 C23 83.9(8)
C21 Co1 C22 C23 119.0(12)
C21 C22 C23 C24 -4.3(14)
Co1 C22 C23 C24 -62.0(9)
C21 C22 C23 Co1 57.7(8)
C29 Co1 C23 C24 -67.3(9)
C28 Co1 C23 C24 -111.4(8)
C26 Co1 C23 C24 -102(4)
C27 Co1 C23 C24 -156.4(7)
C25 Co1 C23 C24 39.8(7)
C21 Co1 C23 C24 80.7(8)
C22 Co1 C23 C24 117.8(11)
C29 Co1 C23 C22 175.0(7)
C28 Co1 C23 C22 130.9(8)
C26 Co1 C23 C22 140(3)
C24 Co1 C23 C22 -117.8(11)
C27 Co1 C23 C22 85.8(9)
C25 Co1 C23 C22 -78.0(8)
C21 Co1 C23 C22 -37.1(7)
C22 C23 C24 C25 4.1(14)
Co1 C23 C24 C25 -60.6(9)
C22 C23 C24 Co1 64.6(8)
C29 Co1 C24 C23 131.3(8)
C28 Co1 C24 C23 85.4(8)
C26 Co1 C24 C23 166.0(8)
C27 Co1 C24 C23 66.4(17)
C25 Co1 C24 C23 -117.9(11)
C21 Co1 C24 C23 -81.8(8)
C22 Co1 C24 C23 -38.7(7)
C29 Co1 C24 C25 -110.8(7)
C28 Co1 C24 C25 -156.7(7)
C26 Co1 C24 C25 -76.1(10)
C23 Co1 C24 C25 117.9(11)
C27 Co1 C24 C25 -175.7(13)
C21 Co1 C24 C25 36.1(7)
C22 Co1 C24 C25 79.2(7)
C22 C21 C25 C24 -0.5(14)
C5 C21 C25 C24 -175.0(10)
Co1 C21 C25 C24 59.5(9)
C22 C21 C25 Co1 -59.9(9)
C5 C21 C25 Co1 125.5(12)
C23 C24 C25 C21 -2.3(15)
Co1 C24 C25 C21 -63.2(9)
C23 C24 C25 Co1 60.9(9)
C29 Co1 C25 C21 -155.6(9)
C28 Co1 C25 C21 167.5(10)
C26 Co1 C25 C21 -105.6(10)
C24 Co1 C25 C21 117.7(13)
C23 Co1 C25 C21 80.7(10)
C27 Co1 C25 C21 -66.0(17)
C22 Co1 C25 C21 36.7(9)
C29 Co1 C25 C24 86.7(8)
C28 Co1 C25 C24 49.8(14)
C26 Co1 C25 C24 136.7(7)
C23 Co1 C25 C24 -37.1(7)
C27 Co1 C25 C24 176.3(11)
C21 Co1 C25 C24 -117.7(13)
C22 Co1 C25 C24 -81.1(8)
C29 Co1 C26 C36 130.6(12)
C28 Co1 C26 C36 -179.8(11)
C24 Co1 C26 C36 79.1(12)
C23 Co1 C26 C36 170(3)
C27 Co1 C26 C36 -128.5(12)
C25 Co1 C26 C36 31.1(11)
C21 Co1 C26 C36 -12.7(12)
C22 Co1 C26 C36 -57.6(13)
C28 Co1 C26 C29 49.6(6)
C24 Co1 C26 C29 -51.4(10)
C23 Co1 C26 C29 39(4)
C27 Co1 C26 C29 100.9(8)
C25 Co1 C26 C29 -99.5(7)
C21 Co1 C26 C29 -143.3(6)
C22 Co1 C26 C29 171.8(8)
C29 Co1 C26 C27 -100.9(8)
C28 Co1 C26 C27 -51.3(6)
C24 Co1 C26 C27 -152.3(8)
C23 Co1 C26 C27 -62(4)
C25 Co1 C26 C27 159.6(6)
C21 Co1 C26 C27 115.8(7)
C22 Co1 C26 C27 70.9(10)
C36 C26 C27 C42 -5(2)
C29 C26 C27 C42 170.7(11)
Co1 C26 C27 C42 -125.4(12)
C36 C26 C27 C28 -173.5(12)
C29 C26 C27 C28 1.9(7)
Co1 C26 C27 C28 65.8(5)
C36 C26 C27 Co1 120.8(12)
C29 C26 C27 Co1 -63.8(6)
C29 Co1 C27 C42 -178.5(12)
C28 Co1 C27 C42 -130.9(13)
C26 Co1 C27 C42 132.9(14)
C24 Co1 C27 C42 -106.6(17)
C23 Co1 C27 C42 -57.2(13)
C25 Co1 C27 C42 80.9(17)
C21 Co1 C27 C42 34.7(13)
C22 Co1 C27 C42 -10.7(12)
C29 Co1 C27 C28 -47.6(6)
C26 Co1 C27 C28 -96.1(8)
C24 Co1 C27 C28 24.4(17)
C23 Co1 C27 C28 73.7(8)
C25 Co1 C27 C28 -148.2(12)
C21 Co1 C27 C28 165.6(7)
C22 Co1 C27 C28 120.2(6)
C29 Co1 C27 C26 48.5(6)
C28 Co1 C27 C26 96.1(8)
C24 Co1 C27 C26 120.5(15)
C23 Co1 C27 C26 169.8(7)
C25 Co1 C27 C26 -52.1(15)
C21 Co1 C27 C26 -98.2(8)
C22 Co1 C27 C26 -143.6(6)
C42 C27 C28 C48 0.8(18)
C26 C27 C28 C48 169.9(11)
Co1 C27 C28 C48 -123.9(11)
C42 C27 C28 C29 -171.0(11)
C26 C27 C28 C29 -2.0(7)
Co1 C27 C28 C29 64.2(5)
C42 C27 C28 Co1 124.8(12)
C26 C27 C28 Co1 -66.2(5)
C29 Co1 C28 C48 -134.2(14)
C26 Co1 C28 C48 175.5(12)
C24 Co1 C28 C48 -47.6(12)
C23 Co1 C28 C48 -6.1(12)
C27 Co1 C28 C48 123.4(13)
C25 Co1 C28 C48 -82.9(15)
C21 Co1 C28 C48 59(3)
C22 Co1 C28 C48 33.4(13)
C26 Co1 C28 C29 -50.2(6)
C24 Co1 C28 C29 86.6(7)
C23 Co1 C28 C29 128.1(7)
C27 Co1 C28 C29 -102.3(8)
C25 Co1 C28 C29 51.3(13)
C21 Co1 C28 C29 -167(2)
C22 Co1 C28 C29 167.7(6)
C29 Co1 C28 C27 102.3(8)
C26 Co1 C28 C27 52.1(6)
C24 Co1 C28 C27 -171.1(7)
C23 Co1 C28 C27 -129.6(7)
C25 Co1 C28 C27 153.6(10)
C21 Co1 C28 C27 -65(3)
C22 Co1 C28 C27 -90.0(8)
C48 C28 C29 C30 -6(2)
C27 C28 C29 C30 164.5(12)
Co1 C28 C29 C30 -129.3(13)
C48 C28 C29 C26 -168.4(13)
C27 C28 C29 C26 2.1(8)
Co1 C28 C29 C26 68.3(6)
C48 C28 C29 Co1 123.3(14)
C27 C28 C29 Co1 -66.2(5)
C36 C26 C29 C30 10(2)
C27 C26 C29 C30 -165.1(11)
Co1 C26 C29 C30 129.0(12)
C36 C26 C29 C28 173.2(12)
C27 C26 C29 C28 -2.0(8)
Co1 C26 C29 C28 -67.9(5)
C36 C26 C29 Co1 -119.0(13)
C27 C26 C29 Co1 65.9(5)
C28 Co1 C29 C30 131.9(13)
C26 Co1 C29 C30 -129.4(13)
C24 Co1 C29 C30 20.1(11)
C23 Co1 C29 C30 57.8(12)
C27 Co1 C29 C30 -179.3(12)
C25 Co1 C29 C30 -24.5(12)
C21 Co1 C29 C30 -53.3(15)
C22 Co1 C29 C30 75(3)
C26 Co1 C29 C28 98.7(8)
C24 Co1 C29 C28 -111.8(7)
C23 Co1 C29 C28 -74.1(8)
C27 Co1 C29 C28 48.8(6)
C25 Co1 C29 C28 -156.3(6)
C21 Co1 C29 C28 174.8(9)
C22 Co1 C29 C28 -57(3)
C28 Co1 C29 C26 -98.7(8)
C24 Co1 C29 C26 149.5(7)
C23 Co1 C29 C26 -172.8(7)
C27 Co1 C29 C26 -49.9(6)
C25 Co1 C29 C26 105.0(7)
C21 Co1 C29 C26 76.1(11)
C22 Co1 C29 C26 -156(2)
C28 C29 C30 C31 -33(2)
C26 C29 C30 C31 122.6(14)
Co1 C29 C30 C31 -136.1(11)
C28 C29 C30 C35 149.4(12)
C26 C29 C30 C35 -54.6(17)
Co1 C29 C30 C35 46.6(16)
C35 C30 C31 C32 -5(2)
C29 C30 C31 C32 177.3(13)
C30 C31 C32 C33 5(2)
C31 C32 C33 C34 -6(2)
C32 C33 C34 C35 9(3)
C33 C34 C35 C30 -9(2)
C31 C30 C35 C34 7.0(19)
C29 C30 C35 C34 -175.5(12)
C29 C26 C36 C41 156.8(12)
C27 C26 C36 C41 -29.8(17)
Co1 C26 C36 C41 64.2(13)
C29 C26 C36 C37 -25.0(18)
C27 C26 C36 C37 148.4(11)
Co1 C26 C36 C37 -117.5(11)
C41 C36 C37 C38 5.2(19)
C26 C36 C37 C38 -173.0(12)
C36 C37 C38 C39 -5(2)
C37 C38 C39 C40 4(2)
C38 C39 C40 C41 -2(2)
C37 C36 C41 C40 -3.5(17)
C26 C36 C41 C40 174.8(10)
C39 C40 C41 C36 2(2)
C28 C27 C42 C47 -46.9(16)
C26 C27 C42 C47 149.2(11)
Co1 C27 C42 C47 50.2(15)
C28 C27 C42 C43 139.0(11)
C26 C27 C42 C43 -24.9(17)
Co1 C27 C42 C43 -123.9(10)
C47 C42 C43 C44 6.8(16)
C27 C42 C43 C44 -179.1(10)
C42 C43 C44 C45 -4.0(16)
C43 C44 C45 C46 3.5(19)
C44 C45 C46 C47 -5(2)
C27 C42 C47 C46 177.4(10)
C43 C42 C47 C46 -8.6(15)
C45 C46 C47 C42 7.8(17)
C29 C28 C48 C49 142.1(13)
C27 C28 C48 C49 -25.7(19)
Co1 C28 C48 C49 -119.3(13)
C29 C28 C48 C53 -38.0(18)
C27 C28 C48 C53 154.2(10)
Co1 C28 C48 C53 60.6(15)
C28 C48 C49 C50 179.6(11)
C53 C48 C49 C50 -0.3(18)
C48 C49 C50 C51 3(2)
C49 C50 C51 C52 1(2)
C50 C51 C52 C53 -7(2)
C51 C52 C53 C48 10(2)
C49 C48 C53 C52 -6.0(17)
C28 C48 C53 C52 174.1(11)
C16 C15 C54 C58 44.3(16)
C14 C15 C54 C58 -134.9(12)
C16 C15 C54 C55 -134.2(12)
C14 C15 C54 C55 46.6(17)
C16 C15 C54 Fe1 133.0(9)
C14 C15 C54 Fe1 -46.1(14)
C58 Fe1 C54 C15 -122.3(13)
C57 Fe1 C54 C15 -157.0(11)
C60 Fe1 C54 C15 2.3(11)
C56 Fe1 C54 C15 157.3(11)
C63 Fe1 C54 C15 -78.5(15)
C59 Fe1 C54 C15 -40.9(12)
C62 Fe1 C54 C15 85(2)
C55 Fe1 C54 C15 124.0(12)
C61 Fe1 C54 C15 41.9(12)
C57 Fe1 C54 C58 -34.7(8)
C60 Fe1 C54 C58 124.6(9)
C56 Fe1 C54 C58 -80.4(8)
C63 Fe1 C54 C58 43.9(15)
C59 Fe1 C54 C58 81.4(9)
C62 Fe1 C54 C58 -153.1(16)
C55 Fe1 C54 C58 -113.7(10)
C61 Fe1 C54 C58 164.3(8)
C58 Fe1 C54 C55 113.7(10)
C57 Fe1 C54 C55 79.0(8)
C60 Fe1 C54 C55 -121.7(8)
C56 Fe1 C54 C55 33.3(7)
C63 Fe1 C54 C55 157.5(12)
C59 Fe1 C54 C55 -164.9(8)
C62 Fe1 C54 C55 -39(2)
C61 Fe1 C54 C55 -82.1(9)
C15 C54 C55 C56 177.8(11)
C58 C54 C55 C56 -1.1(13)
Fe1 C54 C55 C56 -57.6(9)
C15 C54 C55 Fe1 -124.7(12)
C58 C54 C55 Fe1 56.5(7)
C58 Fe1 C55 C56 82.5(8)
C57 Fe1 C55 C56 39.3(7)
C60 Fe1 C55 C56 -155.1(8)
C63 Fe1 C55 C56 -34.3(18)
C59 Fe1 C55 C56 165.3(14)
C62 Fe1 C55 C56 -69.8(9)
C61 Fe1 C55 C56 -116.5(8)
C54 Fe1 C55 C56 122.7(10)
C58 Fe1 C55 C54 -40.2(7)
C57 Fe1 C55 C54 -83.4(7)
C60 Fe1 C55 C54 82.2(9)
C56 Fe1 C55 C54 -122.7(10)
C63 Fe1 C55 C54 -157.1(13)
C59 Fe1 C55 C54 42.5(19)
C62 Fe1 C55 C54 167.4(7)
C61 Fe1 C55 C54 120.7(7)
C54 C55 C56 C57 0.1(15)
Fe1 C55 C56 C57 -57.9(9)
C54 C55 C56 Fe1 58.0(8)
C58 Fe1 C56 C55 -81.8(8)
C57 Fe1 C56 C55 -119.9(10)
C60 Fe1 C56 C55 58.4(16)
C63 Fe1 C56 C55 164.9(8)
C59 Fe1 C56 C55 -165.6(14)
C62 Fe1 C56 C55 125.7(8)
C61 Fe1 C56 C55 81.9(9)
C54 Fe1 C56 C55 -37.9(7)
C58 Fe1 C56 C57 38.1(7)
C60 Fe1 C56 C57 178.3(12)
C63 Fe1 C56 C57 -75.2(9)
C59 Fe1 C56 C57 -45.8(18)
C62 Fe1 C56 C57 -114.4(7)
C55 Fe1 C56 C57 119.9(10)
C61 Fe1 C56 C57 -158.2(7)
C54 Fe1 C56 C57 82.0(7)
C55 C56 C57 C58 1.0(14)
Fe1 C56 C57 C58 -60.3(8)
C55 C56 C57 Fe1 61.2(10)
C60 Fe1 C57 C58 -61.3(19)
C56 Fe1 C57 C58 116.7(11)
C63 Fe1 C57 C58 -120.9(9)
C59 Fe1 C57 C58 -79.9(10)
C62 Fe1 C57 C58 -161.0(8)
C55 Fe1 C57 C58 81.8(8)
C61 Fe1 C57 C58 171.9(12)
C54 Fe1 C57 C58 35.5(7)
C58 Fe1 C57 C56 -116.7(11)
C60 Fe1 C57 C56 -178.0(14)
C63 Fe1 C57 C56 122.4(8)
C59 Fe1 C57 C56 163.4(8)
C62 Fe1 C57 C56 82.3(8)
C55 Fe1 C57 C56 -34.9(6)
C61 Fe1 C57 C56 55.3(16)
C54 Fe1 C57 C56 -81.2(7)
C56 C57 C58 C54 -1.8(14)
Fe1 C57 C58 C54 -62.5(9)
C56 C57 C58 Fe1 60.7(8)
C15 C54 C58 C57 -177.1(11)
C55 C54 C58 C57 1.8(13)
Fe1 C54 C58 C57 60.2(9)
C15 C54 C58 Fe1 122.8(12)
C55 C54 C58 Fe1 -58.4(7)
C60 Fe1 C58 C57 158.2(9)
C56 Fe1 C58 C57 -40.6(8)
C63 Fe1 C58 C57 74.9(9)
C59 Fe1 C58 C57 118.7(9)
C62 Fe1 C58 C57 39.7(15)
C55 Fe1 C58 C57 -81.3(9)
C61 Fe1 C58 C57 -169.9(15)
C54 Fe1 C58 C57 -123.7(11)
C57 Fe1 C58 C54 123.7(11)
C60 Fe1 C58 C54 -78.1(9)
C56 Fe1 C58 C54 83.1(8)
C63 Fe1 C58 C54 -161.4(7)
C59 Fe1 C58 C54 -117.6(8)
C62 Fe1 C58 C54 163.4(10)
C55 Fe1 C58 C54 42.4(7)
C61 Fe1 C58 C54 -46.2(19)
C58 Fe1 C59 C60 128.8(9)
C57 Fe1 C59 C60 170.5(8)
C56 Fe1 C59 C60 -154.5(14)
C63 Fe1 C59 C60 -115.6(13)
C62 Fe1 C59 C60 -79.7(9)
C55 Fe1 C59 C60 53(2)
C61 Fe1 C59 C60 -32.8(8)
C54 Fe1 C59 C60 85.9(10)
C58 Fe1 C59 C63 -115.6(9)
C57 Fe1 C59 C63 -73.9(10)
C60 Fe1 C59 C63 115.6(13)
C56 Fe1 C59 C63 -38.9(19)
C62 Fe1 C59 C63 35.9(8)
C55 Fe1 C59 C63 168.6(15)
C61 Fe1 C59 C63 82.8(9)
C54 Fe1 C59 C63 -158.5(8)
C63 C59 C60 C61 0.5(15)
Fe1 C59 C60 C61 61.2(11)
C63 C59 C60 Fe1 -60.6(8)
C58 Fe1 C60 C61 164.5(8)
C57 Fe1 C60 C61 -149.6(14)
C56 Fe1 C60 C61 33.9(18)
C63 Fe1 C60 C61 -84.1(9)
C59 Fe1 C60 C61 -124.6(13)
C62 Fe1 C60 C61 -41.0(8)
C55 Fe1 C60 C61 74.5(10)
C54 Fe1 C60 C61 121.1(8)
C58 Fe1 C60 C59 -70.9(11)
C57 Fe1 C60 C59 -25(2)
C56 Fe1 C60 C59 158.5(12)
C63 Fe1 C60 C59 40.5(9)
C62 Fe1 C60 C59 83.6(10)
C55 Fe1 C60 C59 -160.9(9)
C61 Fe1 C60 C59 124.6(13)
C54 Fe1 C60 C59 -114.3(9)
C59 C60 C61 C62 -1.9(15)
Fe1 C60 C61 C62 57.4(8)
C59 C60 C61 Fe1 -59.3(10)
C58 Fe1 C61 C60 -43(2)
C57 Fe1 C61 C60 154.0(14)
C56 Fe1 C61 C60 -164.9(9)
C63 Fe1 C61 C60 79.8(9)
C59 Fe1 C61 C60 34.8(9)
C62 Fe1 C61 C60 117.9(11)
C55 Fe1 C61 C60 -124.7(9)
C54 Fe1 C61 C60 -78.5(10)
C58 Fe1 C61 C62 -161.0(15)
C57 Fe1 C61 C62 36.1(17)
C60 Fe1 C61 C62 -117.9(11)
C56 Fe1 C61 C62 77.2(9)
C63 Fe1 C61 C62 -38.1(7)
C59 Fe1 C61 C62 -83.0(8)
C55 Fe1 C61 C62 117.4(8)
C54 Fe1 C61 C62 163.6(7)
C60 C61 C62 C63 2.5(14)
Fe1 C61 C62 C63 60.8(8)
C60 C61 C62 Fe1 -58.3(9)
C58 Fe1 C62 C63 51.3(15)
C57 Fe1 C62 C63 78.8(9)
C60 Fe1 C62 C63 -80.5(9)
C56 Fe1 C62 C63 122.8(8)
C59 Fe1 C62 C63 -37.6(8)
C55 Fe1 C62 C63 159.2(8)
C61 Fe1 C62 C63 -116.0(11)
C54 Fe1 C62 C63 -169.5(15)
C58 Fe1 C62 C61 167.3(11)
C57 Fe1 C62 C61 -165.3(7)
C60 Fe1 C62 C61 35.5(7)
C56 Fe1 C62 C61 -121.2(8)
C63 Fe1 C62 C61 116.0(11)
C59 Fe1 C62 C61 78.4(8)
C55 Fe1 C62 C61 -84.8(9)
C54 Fe1 C62 C61 -54(2)
C61 C62 C63 C59 -2.2(13)
Fe1 C62 C63 C59 58.6(8)
C61 C62 C63 Fe1 -60.9(8)
C60 C59 C63 C62 1.2(14)
Fe1 C59 C63 C62 -59.6(9)
C60 C59 C63 Fe1 60.8(8)
C58 Fe1 C63 C62 -155.8(8)
C57 Fe1 C63 C62 -116.1(8)
C60 Fe1 C63 C62 82.0(9)
C56 Fe1 C63 C62 -73.6(10)
C59 Fe1 C63 C62 120.8(12)
C55 Fe1 C63 C62 -49.6(18)
C61 Fe1 C63 C62 41.5(8)
C54 Fe1 C63 C62 172.5(11)
C58 Fe1 C63 C59 83.4(9)
C57 Fe1 C63 C59 123.1(8)
C60 Fe1 C63 C59 -38.8(8)
C56 Fe1 C63 C59 165.5(8)
C62 Fe1 C63 C59 -120.8(12)
C55 Fe1 C63 C59 -170.4(13)
C61 Fe1 C63 C59 -79.3(9)
C54 Fe1 C63 C59 51.6(16)

loop_
_platon_squeeze_void_nr
_platon_squeeze_void_average_x
_platon_squeeze_void_average_y
_platon_squeeze_void_average_z
_platon_squeeze_void_volume
_platon_squeeze_void_count_electrons
_platon_squeeze_void_content
1 0.239 -0.134 0.260 294 191 ' '
2 -0.239 1.134 0.740 294 183 ' '
